data_4104656
loop_
_publ_author_name
'Michael J. Corr'
'Kirsty F. Gibson'
'Alan R. Kennedy'
'John A. Murphy'

_publ_section_title
;
 Amidine Dications: Isolation and [Fe]-Hydrogenase-Related Hydrogenation
;
_journal_name_full 'Journal of the American Chemical Society'
_journal_page_first 9174
_journal_page_last 9175
_journal_paper_doi 10.1021/ja9035847
_journal_volume 131
_journal_year 2009
_chemical_formula_sum 'C11 H15 F6 N3 O6 S2'
_chemical_formula_weight 463.38
_chemical_name_systematic
;
 ?
;
_space_group_IT_number 14
_symmetry_cell_setting monoclinic
_symmetry_space_group_name_Hall '-P 2ybc'
_symmetry_space_group_name_H-M 'P 1 21/c 1'
_atom_sites_solution_hydrogens geom
_atom_sites_solution_primary direct
_atom_sites_solution_secondary difmap
_audit_creation_method SHELXL-97
_cell_angle_alpha 90.00
_cell_angle_beta 95.355(8)
_cell_angle_gamma 90.00
_cell_formula_units_Z 4
_cell_length_a 9.3365(8)
_cell_length_b 14.1848(12)
_cell_length_c 13.2684(10)
_cell_measurement_reflns_used 6668
_cell_measurement_temperature 123(2)
_cell_measurement_theta_max 30.67
_cell_measurement_theta_min 2.79
_cell_volume 1749.5(2)
_computing_structure_refinement 'SHELXL-97 (Sheldrick, 1997)'
_diffrn_ambient_temperature 123(2)
_diffrn_measured_fraction_theta_full 0.996
_diffrn_measured_fraction_theta_max 0.908
_diffrn_measurement_device_type 'Xcalibur S'
_diffrn_measurement_method 'omega scans'
_diffrn_radiation_monochromator graphite
_diffrn_radiation_source 'fine-focus sealed tube'
_diffrn_radiation_type MoK\a
_diffrn_radiation_wavelength 0.71073
_diffrn_reflns_av_R_equivalents 0.0249
_diffrn_reflns_av_sigmaI/netI 0.0232
_diffrn_reflns_limit_h_max 13
_diffrn_reflns_limit_h_min -13
_diffrn_reflns_limit_k_max 20
_diffrn_reflns_limit_k_min -19
_diffrn_reflns_limit_l_max 17
_diffrn_reflns_limit_l_min -18
_diffrn_reflns_number 16299
_diffrn_reflns_theta_full 26.00
_diffrn_reflns_theta_max 30.72
_diffrn_reflns_theta_min 2.87
_diffrn_standards_decay_% 0
_diffrn_standards_number 0
_exptl_absorpt_coefficient_mu 0.403
_exptl_absorpt_correction_type none
_exptl_crystal_colour colourless
_exptl_crystal_density_diffrn 1.759
_exptl_crystal_description 'chunk cut from LARGE prism'
_exptl_crystal_F_000 944
_exptl_crystal_size_max 0.35
_exptl_crystal_size_mid 0.30
_exptl_crystal_size_min 0.12
_refine_diff_density_max 0.648
_refine_diff_density_min -0.515
_refine_diff_density_rms 0.070
_refine_ls_extinction_method none
_refine_ls_goodness_of_fit_ref 1.113
_refine_ls_hydrogen_treatment constr
_refine_ls_matrix_type full
_refine_ls_number_parameters 255
_refine_ls_number_reflns 4957
_refine_ls_number_restraints 0
_refine_ls_restrained_S_all 1.113
_refine_ls_R_factor_all 0.0474
_refine_ls_R_factor_gt 0.0389
_refine_ls_shift/su_max 0.001
_refine_ls_shift/su_mean 0.000
_refine_ls_structure_factor_coef Fsqd
_refine_ls_weighting_details 'calc w=1/[\s^2^(Fo^2^)+(0.0641P)^2^+0.4941P] where P=(Fo^2^+2Fc^2^)/3'
_refine_ls_weighting_scheme calc
_refine_ls_wR_factor_gt 0.1072
_refine_ls_wR_factor_ref 0.1110
_reflns_number_gt 4112
_reflns_number_total 4957
_reflns_threshold_expression I>2\s(I)
_cod_data_source_file ja9035847_si_002_2.cif
_cod_data_source_block jam0408
_cod_database_code 4104656

loop_
_symmetry_equiv_pos_as_xyz
'x, y, z'
'-x, y+1/2, -z+1/2'
'-x, -y, -z'
'x, -y-1/2, z-1/2'

loop_
_atom_site_label
_atom_site_type_symbol
_atom_site_fract_x
_atom_site_fract_y
_atom_site_fract_z
_atom_site_U_iso_or_equiv
_atom_site_adp_type
_atom_site_occupancy
_atom_site_symmetry_multiplicity
_atom_site_calc_flag
_atom_site_refinement_flags
S1 S 0.82819(4) 0.13617(2) 0.10984(3) 0.01679(10) Uani 1 1 d .
S2 S 0.22196(4) 0.12737(2) 0.51953(3) 0.01960(10) Uani 1 1 d .
F1 F 0.57337(11) 0.08864(7) 0.02744(8) 0.0312(2) Uani 1 1 d .
F2 F 0.69479(12) -0.02652(7) 0.09480(9) 0.0387(3) Uani 1 1 d .
F3 F 0.59961(14) 0.07495(11) 0.18832(9) 0.0499(4) Uani 1 1 d .
F4 F 0.23895(14) 0.31029(7) 0.54494(9) 0.0450(3) Uani 1 1 d .
F5 F 0.43617(12) 0.23745(8) 0.58399(9) 0.0380(3) Uani 1 1 d .
F6 F 0.27084(15) 0.23074(9) 0.68333(8) 0.0458(3) Uani 1 1 d .
O1 O 0.88508(14) 0.11315(9) 0.01627(9) 0.0312(3) Uani 1 1 d .
O2 O 0.91291(12) 0.10490(7) 0.19971(8) 0.0234(2) Uani 1 1 d .
O3 O 0.77293(13) 0.23065(7) 0.11597(9) 0.0259(2) Uani 1 1 d .
O4 O 0.25632(14) 0.14403(8) 0.41752(9) 0.0290(3) Uani 1 1 d .
O5 O 0.29684(17) 0.05092(9) 0.57099(12) 0.0423(4) Uani 1 1 d .
O6 O 0.07053(14) 0.13415(10) 0.53081(10) 0.0337(3) Uani 1 1 d .
N1 N 0.75753(13) 0.07688(8) -0.24714(9) 0.0152(2) Uani 1 1 d .
N2 N 0.83695(14) 0.22399(8) -0.16362(9) 0.0177(2) Uani 1 1 d .
N3 N 0.59475(14) 0.18009(9) -0.18199(9) 0.0207(3) Uani 1 1 d .
C1 C 0.90466(16) 0.07537(10) -0.28644(11) 0.0203(3) Uani 1 1 d .
H1A H 0.9266 0.0108 -0.3089 0.024 Uiso 1 1 calc R
H1B H 0.9054 0.1181 -0.3454 0.024 Uiso 1 1 calc R
C2 C 1.01719(16) 0.10630(11) -0.20431(13) 0.0231(3) Uani 1 1 d .
H2A H 1.0133 0.0654 -0.1441 0.028 Uiso 1 1 calc R
H2B H 1.1140 0.1001 -0.2284 0.028 Uiso 1 1 calc R
C3 C 0.99135(17) 0.20711(11) -0.17608(13) 0.0249(3) Uani 1 1 d .
H3A H 1.0498 0.2223 -0.1120 0.030 Uiso 1 1 calc R
H3B H 1.0222 0.2493 -0.2294 0.030 Uiso 1 1 calc R
C4 C 0.72865(15) 0.16578(9) -0.19475(10) 0.0148(2) Uani 1 1 d .
C5 C 0.56050(19) 0.26128(11) -0.13817(12) 0.0259(3) Uani 1 1 d .
H5 H 0.4627 0.2736 -0.1284 0.031 Uiso 1 1 calc R
C6 C 0.6633(2) 0.32695(11) -0.10704(11) 0.0266(3) Uani 1 1 d .
H6 H 0.6379 0.3850 -0.0778 0.032 Uiso 1 1 calc R
C7 C 0.80285(19) 0.30598(10) -0.11946(11) 0.0244(3) Uani 1 1 d .
H7 H 0.8768 0.3492 -0.0970 0.029 Uiso 1 1 calc R
C8 C 0.74390(17) -0.00479(10) -0.17515(11) 0.0203(3) Uani 1 1 d .
H8A H 0.8187 0.0002 -0.1185 0.030 Uiso 1 1 calc R
H8B H 0.7552 -0.0643 -0.2111 0.030 Uiso 1 1 calc R
H8C H 0.6490 -0.0031 -0.1493 0.030 Uiso 1 1 calc R
C9 C 0.64485(18) 0.06482(11) -0.33596(11) 0.0220(3) Uani 1 1 d .
H9A H 0.5496 0.0596 -0.3111 0.033 Uiso 1 1 calc R
H9B H 0.6653 0.0075 -0.3733 0.033 Uiso 1 1 calc R
H9C H 0.6468 0.1195 -0.3809 0.033 Uiso 1 1 calc R
C10 C 0.66635(17) 0.06431(11) 0.10536(11) 0.0220(3) Uani 1 1 d .
C11 C 0.29467(18) 0.23151(11) 0.58669(12) 0.0240(3) Uani 1 1 d .

loop_
_atom_site_aniso_label
_atom_site_aniso_U_11
_atom_site_aniso_U_22
_atom_site_aniso_U_33
_atom_site_aniso_U_23
_atom_site_aniso_U_13
_atom_site_aniso_U_12
S1 0.01892(18) 0.01413(16) 0.01705(17) -0.00082(11) 0.00028(12) -0.00052(11)
S2 0.01871(19) 0.01859(17) 0.02158(18) 0.00091(12) 0.00227(13) -0.00172(12)
F1 0.0249(5) 0.0271(5) 0.0383(5) -0.0032(4) -0.0140(4) 0.0015(4)
F2 0.0366(6) 0.0162(4) 0.0590(7) 0.0035(4) -0.0181(5) -0.0060(4)
F3 0.0393(7) 0.0800(9) 0.0329(6) -0.0140(6) 0.0160(5) -0.0304(6)
F4 0.0591(8) 0.0196(5) 0.0526(7) -0.0050(4) -0.0142(6) 0.0090(5)
F5 0.0266(6) 0.0380(6) 0.0486(6) -0.0010(5) 0.0003(5) -0.0110(4)
F6 0.0540(8) 0.0599(8) 0.0241(5) -0.0118(5) 0.0067(5) -0.0152(6)
O1 0.0335(7) 0.0377(7) 0.0238(6) -0.0073(5) 0.0096(5) -0.0069(5)
O2 0.0250(6) 0.0180(5) 0.0253(5) -0.0007(4) -0.0077(4) 0.0017(4)
O3 0.0314(6) 0.0144(5) 0.0300(6) -0.0007(4) -0.0065(5) 0.0031(4)
O4 0.0359(7) 0.0270(6) 0.0255(6) -0.0039(4) 0.0095(5) -0.0026(5)
O5 0.0485(9) 0.0216(6) 0.0527(8) 0.0098(5) -0.0166(7) 0.0021(5)
O6 0.0200(6) 0.0510(8) 0.0307(6) -0.0015(5) 0.0049(5) -0.0065(5)
N1 0.0171(6) 0.0125(5) 0.0164(5) -0.0013(4) 0.0033(4) 0.0006(4)
N2 0.0207(6) 0.0142(5) 0.0173(5) 0.0015(4) -0.0028(4) -0.0008(4)
N3 0.0211(6) 0.0210(6) 0.0206(6) -0.0018(5) 0.0053(5) 0.0031(5)
C1 0.0191(7) 0.0196(6) 0.0236(7) 0.0026(5) 0.0087(5) 0.0038(5)
C2 0.0147(7) 0.0213(7) 0.0333(8) 0.0079(6) 0.0032(6) 0.0027(5)
C3 0.0151(7) 0.0210(7) 0.0373(8) 0.0053(6) -0.0044(6) -0.0019(5)
C4 0.0186(7) 0.0132(5) 0.0127(6) -0.0007(4) 0.0015(5) 0.0002(5)
C5 0.0314(9) 0.0259(7) 0.0214(7) 0.0005(6) 0.0088(6) 0.0100(6)
C6 0.0458(10) 0.0180(7) 0.0162(7) -0.0017(5) 0.0039(6) 0.0080(6)
C7 0.0399(9) 0.0144(6) 0.0174(6) -0.0005(5) -0.0055(6) -0.0014(6)
C8 0.0256(8) 0.0138(6) 0.0221(7) 0.0030(5) 0.0059(6) -0.0022(5)
C9 0.0244(8) 0.0212(7) 0.0196(6) -0.0045(5) -0.0029(6) -0.0012(5)
C10 0.0223(8) 0.0224(7) 0.0207(7) -0.0004(5) -0.0017(6) -0.0034(5)
C11 0.0249(8) 0.0230(7) 0.0236(7) -0.0010(5) 0.0001(6) 0.0021(6)

loop_
_atom_type_symbol
_atom_type_description
_atom_type_scat_dispersion_real
_atom_type_scat_dispersion_imag
_atom_type_scat_source
S S 0.1246 0.1234 'International Tables Vol C Tables 4.2.6.8 and 6.1.1.4'
F F 0.0171 0.0103 'International Tables Vol C Tables 4.2.6.8 and 6.1.1.4'
O O 0.0106 0.0060 'International Tables Vol C Tables 4.2.6.8 and 6.1.1.4'
N N 0.0061 0.0033 'International Tables Vol C Tables 4.2.6.8 and 6.1.1.4'
C C 0.0033 0.0016 'International Tables Vol C Tables 4.2.6.8 and 6.1.1.4'
H H 0.0000 0.0000 'International Tables Vol C Tables 4.2.6.8 and 6.1.1.4'

loop_
_geom_angle_atom_site_label_1
_geom_angle_atom_site_label_2
_geom_angle_atom_site_label_3
_geom_angle
O1 S1 O2 115.37(8)
O1 S1 O3 115.12(8)
O2 S1 O3 114.34(7)
O1 S1 C10 102.58(7)
O2 S1 C10 104.19(7)
O3 S1 C10 102.84(7)
O5 S2 O6 116.27(9)
O5 S2 O4 115.59(9)
O6 S2 O4 113.22(8)
O5 S2 C11 103.78(8)
O6 S2 C11 102.69(8)
O4 S2 C11 102.77(7)
C4 N1 C1 112.68(11)
C4 N1 C8 109.06(11)
C1 N1 C8 109.80(11)
C4 N1 C9 108.58(11)
C1 N1 C9 108.49(11)
C8 N1 C9 108.14(11)
C4 N2 C7 117.48(13)
C4 N2 C3 125.33(12)
C7 N2 C3 117.17(13)
C4 N3 C5 117.63(14)
C2 C1 N1 109.91(12)
C2 C1 H1A 109.7
N1 C1 H1A 109.7
C2 C1 H1B 109.7
N1 C1 H1B 109.7
H1A C1 H1B 108.2
C3 C2 C1 109.87(12)
C3 C2 H2A 109.7
C1 C2 H2A 109.7
C3 C2 H2B 109.7
C1 C2 H2B 109.7
H2A C2 H2B 108.2
N2 C3 C2 111.16(12)
N2 C3 H3A 109.4
C2 C3 H3A 109.4
N2 C3 H3B 109.4
C2 C3 H3B 109.4
H3A C3 H3B 108.0
N3 C4 N2 125.00(13)
N3 C4 N1 114.64(12)
N2 C4 N1 120.35(12)
N3 C5 C6 121.62(16)
N3 C5 H5 119.2
C6 C5 H5 119.2
C7 C6 C5 117.74(14)
C7 C6 H6 121.1
C5 C6 H6 121.1
N2 C7 C6 120.44(14)
N2 C7 H7 119.8
C6 C7 H7 119.8
N1 C8 H8A 109.5
N1 C8 H8B 109.5
H8A C8 H8B 109.5
N1 C8 H8C 109.5
H8A C8 H8C 109.5
H8B C8 H8C 109.5
N1 C9 H9A 109.5
N1 C9 H9B 109.5
H9A C9 H9B 109.5
N1 C9 H9C 109.5
H9A C9 H9C 109.5
H9B C9 H9C 109.5
F3 C10 F2 108.25(14)
F3 C10 F1 107.03(14)
F2 C10 F1 106.99(12)
F3 C10 S1 111.29(10)
F2 C10 S1 111.97(11)
F1 C10 S1 111.07(11)
F6 C11 F5 106.54(14)
F6 C11 F4 108.42(14)
F5 C11 F4 106.66(14)
F6 C11 S2 112.26(12)
F5 C11 S2 111.36(11)
F4 C11 S2 111.31(11)

loop_
_geom_bond_atom_site_label_1
_geom_bond_atom_site_label_2
_geom_bond_distance
S1 O1 1.4330(12)
S1 O2 1.4382(11)
S1 O3 1.4410(11)
S1 C10 1.8190(16)
S2 O5 1.4290(13)
S2 O6 1.4388(13)
S2 O4 1.4394(12)
S2 C11 1.8232(16)
F1 C10 1.3319(17)
F2 C10 1.3256(18)
F3 C10 1.3232(19)
F4 C11 1.3313(19)
F5 C11 1.328(2)
F6 C11 1.3218(19)
N1 C4 1.4769(17)
N1 C1 1.5142(19)
N1 C8 1.5144(17)
N1 C9 1.5144(18)
N2 C4 1.3405(18)
N2 C7 1.3536(19)
N2 C3 1.486(2)
N3 C4 1.2932(19)
N3 C5 1.3421(19)
C1 C2 1.507(2)
C1 H1A 0.9900
C1 H1B 0.9900
C2 C3 1.503(2)
C2 H2A 0.9900
C2 H2B 0.9900
C3 H3A 0.9900
C3 H3B 0.9900
C5 C6 1.373(3)
C5 H5 0.9500
C6 C7 1.361(3)
C6 H6 0.9500
C7 H7 0.9500
C8 H8A 0.9800
C8 H8B 0.9800
C8 H8C 0.9800
C9 H9A 0.9800
C9 H9B 0.9800
C9 H9C 0.9800

loop_
_geom_torsion_atom_site_label_1
_geom_torsion_atom_site_label_2
_geom_torsion_atom_site_label_3
_geom_torsion_atom_site_label_4
_geom_torsion
C4 N1 C1 C2 48.51(15)
C8 N1 C1 C2 -73.26(14)
C9 N1 C1 C2 168.76(11)
N1 C1 C2 C3 -64.06(15)
C4 N2 C3 C2 -14.2(2)
C7 N2 C3 C2 167.49(13)
C1 C2 C3 N2 45.60(17)
C5 N3 C4 N2 3.0(2)
C5 N3 C4 N1 -177.61(12)
C7 N2 C4 N3 -3.1(2)
C3 N2 C4 N3 178.65(13)
C7 N2 C4 N1 177.60(12)
C3 N2 C4 N1 -0.7(2)
C1 N1 C4 N3 163.88(12)
C8 N1 C4 N3 -73.93(15)
C9 N1 C4 N3 43.68(16)
C1 N1 C4 N2 -16.74(17)
C8 N1 C4 N2 105.45(14)
C9 N1 C4 N2 -136.93(13)
C4 N3 C5 C6 -0.5(2)
N3 C5 C6 C7 -1.8(2)
C4 N2 C7 C6 0.5(2)
C3 N2 C7 C6 178.93(13)
C5 C6 C7 N2 1.7(2)
O1 S1 C10 F3 178.63(12)
O2 S1 C10 F3 58.02(13)
O3 S1 C10 F3 -61.56(13)
O1 S1 C10 F2 57.32(13)
O2 S1 C10 F2 -63.29(12)
O3 S1 C10 F2 177.13(11)
O1 S1 C10 F1 -62.23(12)
O2 S1 C10 F1 177.16(10)
O3 S1 C10 F1 57.58(12)
O5 S2 C11 F6 -60.63(15)
O6 S2 C11 F6 60.87(14)
O4 S2 C11 F6 178.60(12)
O5 S2 C11 F5 58.74(14)
O6 S2 C11 F5 -179.77(11)
O4 S2 C11 F5 -62.03(13)
O5 S2 C11 F4 177.63(13)
O6 S2 C11 F4 -60.88(14)
O4 S2 C11 F4 56.86(14)

loop_
_cod_related_entry_id
_cod_related_entry_database
_cod_related_entry_code
1 ChemSpider 30660188
